data_2210366
loop_
_publ_author_name
'D\"opp, Dietrich'
'Kruse, Claudia'
'Fl\"orke, Ulrich'
'Henkel, Gerald'

_publ_section_title
<i>rel</i>-(1<i>R</i>,4<i>R</i>,9<i>R</i>)-1-Acetyl-9-(1-piperidinyl)-1,4-dihydro-1,4-ethanonaphthalene-9-carbonitrile
_journal_coeditor_code OM2049
_journal_issue 9
_journal_name_full 'Acta Crystallographica Section E'
_journal_page_first o3904
_journal_page_last o3906
_journal_paper_doi 10.1107/S160053680603203X
_journal_volume 62
_journal_year 2006
_chemical_formula_iupac 'C20 H22 N2 O'
_chemical_formula_moiety 'C20 H22 N2 O'
_chemical_formula_sum 'C20 H22 N2 O'
_chemical_formula_weight 306.40
_chemical_name_systematic
;
rel-(1R,4R,9R)-1-Acetyl-9-(1-piperidinyl)-1,4-dihydro-1,4-ethanonaphthalene-
9-carbonitrile
;
_space_group_IT_number 19
_symmetry_cell_setting orthorhombic
_symmetry_space_group_name_Hall 'P 2ac 2ab'
_symmetry_space_group_name_H-M 'P 21 21 21'
_atom_sites_solution_hydrogens difmap
_atom_sites_solution_primary direct
_atom_sites_solution_secondary difmap
_audit_creation_method SHELXL-97
_cell_angle_alpha 90.00
_cell_angle_beta 90.00
_cell_angle_gamma 90.00
_cell_formula_units_Z 4
_cell_length_a 8.869(2)
_cell_length_b 10.552(2)
_cell_length_c 17.902(4)
_cell_measurement_reflns_used 25
_cell_measurement_temperature 150(2)
_cell_measurement_theta_max 20
_cell_measurement_theta_min 10
_cell_volume 1675.4(6)
_computing_cell_refinement XSCANS
_computing_data_collection 'XSCANS (Siemens, 1994)'
_computing_data_reduction XSCANS
_computing_molecular_graphics SHELXTL
_computing_publication_material SHELXTL
_computing_structure_refinement SHELXTL
_computing_structure_solution 'SHELXTL (Bruker, 2002)'
_diffrn_ambient_temperature 150(2)
_diffrn_measured_fraction_theta_full 1.000
_diffrn_measured_fraction_theta_max 1.000
_diffrn_measurement_device_type 'Siemens P4 rotating-anode'
_diffrn_measurement_method \w
_diffrn_radiation_monochromator graphite
_diffrn_radiation_source 'fine-focus sealed tube'
_diffrn_radiation_type MoK\a
_diffrn_radiation_wavelength 0.71073
_diffrn_reflns_av_R_equivalents 0.0257
_diffrn_reflns_av_sigmaI/netI 0.0288
_diffrn_reflns_limit_h_max 11
_diffrn_reflns_limit_h_min -11
_diffrn_reflns_limit_k_max 13
_diffrn_reflns_limit_k_min 0
_diffrn_reflns_limit_l_max 22
_diffrn_reflns_limit_l_min 0
_diffrn_reflns_number 3963
_diffrn_reflns_theta_full 27.00
_diffrn_reflns_theta_max 27.00
_diffrn_reflns_theta_min 2.24
_diffrn_standards_decay_% <0.01
_diffrn_standards_interval_count 100
_diffrn_standards_number 3
_exptl_absorpt_coefficient_mu 0.075
_exptl_absorpt_correction_T_max 0.9807
_exptl_absorpt_correction_T_min 0.9613
_exptl_absorpt_correction_type psi-scan
_exptl_absorpt_process_details '(North <i>et al.</i>,  1968)'
_exptl_crystal_colour colourless
_exptl_crystal_density_diffrn 1.215
_exptl_crystal_density_method 'not measured'
_exptl_crystal_description prism
_exptl_crystal_F_000 656
_exptl_crystal_size_max 0.59
_exptl_crystal_size_mid 0.22
_exptl_crystal_size_min 0.22
_refine_diff_density_max 0.223
_refine_diff_density_min -0.164
_refine_ls_extinction_coef 0.045(2)
_refine_ls_extinction_expression Fc^*^=kFc[1+0.001xFc^2^\l^3^/sin(2\q)]^-1/4^
_refine_ls_extinction_method SHELXL97
_refine_ls_goodness_of_fit_ref 1.020
_refine_ls_hydrogen_treatment constr
_refine_ls_matrix_type full
_refine_ls_number_parameters 209
_refine_ls_number_reflns 2103
_refine_ls_number_restraints 0
_refine_ls_restrained_S_all 1.020
_refine_ls_R_factor_all 0.0380
_refine_ls_R_factor_gt 0.0324
_refine_ls_shift/su_max 0.000
_refine_ls_shift/su_mean 0.000
_refine_ls_structure_factor_coef Fsqd
_refine_ls_weighting_details 'calc w=1/[\s^2^(Fo^2^)+(0.038P)^2^+0.3818P] where P=(Fo^2^+2Fc^2^)/3'
_refine_ls_weighting_scheme calc
_refine_ls_wR_factor_gt 0.0768
_refine_ls_wR_factor_ref 0.0802
_reflns_number_gt 1923
_reflns_number_total 2103
_reflns_threshold_expression I>2\s(I)
_cod_data_source_file om2049.cif
_cod_data_source_block IV
_cod_database_code 2210366
_cod_database_fobs_code 2210366

loop_
_symmetry_equiv_pos_as_xyz
'x, y, z'
'-x+1/2, -y, z+1/2'
'-x, y+1/2, -z+1/2'
'x+1/2, -y+1/2, -z'

loop_
_atom_site_type_symbol
_atom_site_label
_atom_site_fract_x
_atom_site_fract_y
_atom_site_fract_z
_atom_site_U_iso_or_equiv
_atom_site_adp_type
_atom_site_calc_flag
_atom_site_refinement_flags
_atom_site_occupancy
N N1 0.10591(14) 0.91818(11) 0.13996(6) 0.0192(3) Uani d . 1
N N2 -0.10922(19) 1.09473(14) 0.02094(8) 0.0368(3) Uani d . 1
O O1 -0.37247(13) 0.75150(10) 0.25539(7) 0.0301(3) Uani d . 1
C C1 -0.11245(16) 0.95357(13) 0.30753(7) 0.0181(3) Uani d . 1
C C2 -0.10488(17) 0.88912(14) 0.37524(8) 0.0213(3) Uani d . 1
H H2A -0.1859 0.8367 0.3910 0.026 Uiso calc R 1
C C3 0.02340(18) 0.90257(15) 0.41970(8) 0.0253(3) Uani d . 1
H H3A 0.0291 0.8598 0.4663 0.030 Uiso calc R 1
C C4 0.14245(17) 0.97781(14) 0.39637(8) 0.0235(3) Uani d . 1
H H4A 0.2299 0.9852 0.4267 0.028 Uiso calc R 1
C C5 0.13461(17) 1.04302(14) 0.32836(8) 0.0203(3) Uani d . 1
H H5A 0.2162 1.0946 0.3124 0.024 Uiso calc R 1
C C6 0.00612(16) 1.03138(12) 0.28460(8) 0.0180(3) Uani d . 1
C C7 -0.02183(16) 1.09686(13) 0.21052(8) 0.0192(3) Uani d . 1
H H7A 0.0598 1.1587 0.1980 0.023 Uiso calc R 1
C C8 -0.03605(17) 0.98876(13) 0.15005(8) 0.0186(3) Uani d . 1
C C9 -0.16353(16) 0.89676(14) 0.17676(8) 0.0202(3) Uani d . 1
H H9A -0.2402 0.8880 0.1369 0.024 Uiso calc R 1
H H9B -0.1201 0.8119 0.1866 0.024 Uiso calc R 1
C C10 -0.23995(16) 0.94803(13) 0.24935(8) 0.0194(3) Uani d . 1
C C11 -0.28802(17) 1.08413(14) 0.23340(8) 0.0229(3) Uani d . 1
H H11A -0.3894 1.1124 0.2375 0.028 Uiso calc R 1
C C12 -0.17572(17) 1.15923(14) 0.21334(8) 0.0230(3) Uani d . 1
H H12A -0.1904 1.2461 0.2015 0.028 Uiso calc R 1
C C13 0.23922(18) 0.99818(15) 0.12690(9) 0.0254(3) Uani d . 1
H H13A 0.2455 1.0643 0.1660 0.030 Uiso calc R 1
H H13B 0.2304 1.0407 0.0778 0.030 Uiso calc R 1
C C14 0.38070(19) 0.91719(18) 0.12849(10) 0.0337(4) Uani d . 1
H H14A 0.3916 0.8788 0.1787 0.040 Uiso calc R 1
H H14B 0.4696 0.9718 0.1196 0.040 Uiso calc R 1
C C15 0.3773(2) 0.81240(16) 0.07012(9) 0.0315(4) Uani d . 1
H H15A 0.4649 0.7554 0.0772 0.038 Uiso calc R 1
H H15B 0.3839 0.8498 0.0195 0.038 Uiso calc R 1
C C16 0.2313(2) 0.73703(15) 0.07764(9) 0.0297(4) Uani d . 1
H H16A 0.2223 0.6774 0.0352 0.036 Uiso calc R 1
H H16B 0.2342 0.6868 0.1243 0.036 Uiso calc R 1
C C17 0.09455(18) 0.82418(14) 0.07890(8) 0.0243(3) Uani d . 1
H H17A 0.0866 0.8690 0.0305 0.029 Uiso calc R 1
H H17B 0.0021 0.7729 0.0857 0.029 Uiso calc R 1
C C18 -0.08170(18) 1.05052(15) 0.07787(9) 0.0242(3) Uani d . 1
C C19 -0.36556(17) 0.86078(14) 0.27651(8) 0.0229(3) Uani d . 1
C C20 -0.47743(18) 0.91374(18) 0.33149(9) 0.0324(4) Uani d . 1
H H20A -0.5518 0.9656 0.3049 0.049 Uiso calc R 1
H H20B -0.4245 0.9662 0.3683 0.049 Uiso calc R 1
H H20C -0.5288 0.8439 0.3571 0.049 Uiso calc R 1

loop_
_atom_site_aniso_label
_atom_site_aniso_U_11
_atom_site_aniso_U_22
_atom_site_aniso_U_33
_atom_site_aniso_U_12
_atom_site_aniso_U_13
_atom_site_aniso_U_23
N1 0.0228(6) 0.0180(6) 0.0167(5) -0.0003(5) 0.0028(5) -0.0036(5)
N2 0.0529(9) 0.0348(8) 0.0228(7) 0.0027(8) -0.0055(7) 0.0024(6)
O1 0.0253(6) 0.0253(6) 0.0397(6) -0.0039(5) 0.0055(5) -0.0005(5)
C1 0.0200(7) 0.0160(6) 0.0182(6) 0.0054(6) 0.0008(5) -0.0035(5)
C2 0.0242(7) 0.0197(7) 0.0200(7) 0.0022(6) 0.0036(6) -0.0003(5)
C3 0.0343(8) 0.0245(7) 0.0171(7) 0.0070(7) 0.0003(6) -0.0007(6)
C4 0.0241(7) 0.0249(7) 0.0215(7) 0.0072(6) -0.0040(6) -0.0060(6)
C5 0.0221(7) 0.0172(6) 0.0214(7) 0.0028(6) 0.0023(6) -0.0061(6)
C6 0.0231(7) 0.0137(6) 0.0173(6) 0.0034(6) 0.0022(6) -0.0036(5)
C7 0.0260(7) 0.0155(6) 0.0161(6) -0.0006(6) 0.0013(6) -0.0021(6)
C8 0.0237(7) 0.0169(7) 0.0151(6) -0.0002(5) -0.0001(5) -0.0010(5)
C9 0.0228(7) 0.0190(7) 0.0190(7) -0.0004(6) 0.0010(5) -0.0022(6)
C10 0.0194(6) 0.0204(7) 0.0184(7) 0.0023(6) 0.0001(6) -0.0005(6)
C11 0.0247(7) 0.0240(7) 0.0201(7) 0.0097(6) -0.0013(6) -0.0015(6)
C12 0.0323(8) 0.0182(7) 0.0185(7) 0.0073(6) -0.0024(6) -0.0007(6)
C13 0.0261(8) 0.0244(7) 0.0257(7) -0.0026(6) 0.0040(6) -0.0057(6)
C14 0.0245(8) 0.0410(9) 0.0355(9) 0.0021(8) -0.0002(7) -0.0075(8)
C15 0.0343(9) 0.0340(9) 0.0260(8) 0.0110(8) 0.0077(7) -0.0018(7)
C16 0.0446(10) 0.0225(7) 0.0220(7) 0.0045(7) 0.0107(7) -0.0014(6)
C17 0.0313(8) 0.0216(7) 0.0199(7) -0.0029(6) 0.0047(6) -0.0054(6)
C18 0.0293(8) 0.0206(7) 0.0228(7) 0.0000(6) -0.0015(6) -0.0023(6)
C19 0.0184(7) 0.0287(8) 0.0217(7) 0.0013(6) -0.0010(6) 0.0020(6)
C20 0.0236(8) 0.0438(10) 0.0297(8) 0.0011(7) 0.0072(7) -0.0049(8)

loop_
_atom_type_symbol
_atom_type_description
_atom_type_scat_dispersion_real
_atom_type_scat_dispersion_imag
_atom_type_scat_source
C C 0.0033 0.0016 'International Tables Vol C Tables 4.2.6.8 and 6.1.1.4'
H H 0.0000 0.0000 'International Tables Vol C Tables 4.2.6.8 and 6.1.1.4'
N N 0.0061 0.0033 'International Tables Vol C Tables 4.2.6.8 and 6.1.1.4'
O O 0.0106 0.0060 'International Tables Vol C Tables 4.2.6.8 and 6.1.1.4'

loop_
_geom_angle_atom_site_label_1
_geom_angle_atom_site_label_2
_geom_angle_atom_site_label_3
_geom_angle
_geom_angle_publ_flag
C13 N1 C8 114.58(11) ?
C13 N1 C17 108.78(11) ?
C8 N1 C17 111.78(11) ?
C2 C1 C6 120.48(13) ?
C2 C1 C10 127.35(13) ?
C6 C1 C10 112.15(12) ?
C1 C2 C3 119.11(14) ?
C1 C2 H2A 120.4 ?
C3 C2 H2A 120.4 ?
C4 C3 C2 120.50(14) ?
C4 C3 H3A 119.7 ?
C2 C3 H3A 119.7 ?
C3 C4 C5 120.39(14) ?
C3 C4 H4A 119.8 ?
C5 C4 H4A 119.8 ?
C6 C5 C4 119.20(14) ?
C6 C5 H5A 120.4 ?
C4 C5 H5A 120.4 ?
C5 C6 C1 120.30(13) ?
C5 C6 C7 125.98(13) ?
C1 C6 C7 113.71(12) ?
C6 C7 C12 108.42(11) y
C6 C7 C8 106.49(11) y
C12 C7 C8 105.35(11) y
C6 C7 H7A 112.1 ?
C12 C7 H7A 112.1 ?
C8 C7 H7A 112.1 ?
N1 C8 C18 110.12(12) y
N1 C8 C9 109.95(11) y
C18 C8 C9 109.70(12) y
N1 C8 C7 112.40(11) y
C18 C8 C7 107.34(11) y
C9 C8 C7 107.25(11) y
C10 C9 C8 110.66(11) y
C10 C9 H9A 109.5 ?
C8 C9 H9A 109.5 ?
C10 C9 H9B 109.5 ?
C8 C9 H9B 109.5 ?
H9A C9 H9B 108.1 ?
C19 C10 C11 115.09(12) y
C19 C10 C1 110.12(11) y
C11 C10 C1 107.25(11) y
C19 C10 C9 111.91(12) y
C11 C10 C9 106.96(11) y
C1 C10 C9 104.91(11) y
C12 C11 C10 113.86(13) y
C12 C11 H11A 123.1 ?
C10 C11 H11A 123.1 ?
C11 C12 C7 115.28(13) y
C11 C12 H12A 122.4 ?
C7 C12 H12A 122.4 ?
N1 C13 C14 109.76(13) ?
N1 C13 H13A 109.7 ?
C14 C13 H13A 109.7 ?
N1 C13 H13B 109.7 ?
C14 C13 H13B 109.7 ?
H13A C13 H13B 108.2 ?
C13 C14 C15 112.33(14) ?
C13 C14 H14A 109.1 ?
C15 C14 H14A 109.1 ?
C13 C14 H14B 109.1 ?
C15 C14 H14B 109.1 ?
H14A C14 H14B 107.9 ?
C14 C15 C16 109.56(14) ?
C14 C15 H15A 109.8 ?
C16 C15 H15A 109.8 ?
C14 C15 H15B 109.8 ?
C16 C15 H15B 109.8 ?
H15A C15 H15B 108.2 ?
C17 C16 C15 111.27(13) ?
C17 C16 H16A 109.4 ?
C15 C16 H16A 109.4 ?
C17 C16 H16B 109.4 ?
C15 C16 H16B 109.4 ?
H16A C16 H16B 108.0 ?
N1 C17 C16 111.21(13) ?
N1 C17 H17A 109.4 ?
C16 C17 H17A 109.4 ?
N1 C17 H17B 109.4 ?
C16 C17 H17B 109.4 ?
H17A C17 H17B 108.0 ?
N2 C18 C8 176.05(17) ?
O1 C19 C20 121.50(14) ?
O1 C19 C10 120.71(14) ?
C20 C19 C10 117.78(13) ?
C19 C20 H20A 109.5 ?
C19 C20 H20B 109.5 ?
H20A C20 H20B 109.5 ?
C19 C20 H20C 109.5 ?
H20A C20 H20C 109.5 ?
H20B C20 H20C 109.5 ?

loop_
_geom_bond_atom_site_label_1
_geom_bond_atom_site_label_2
_geom_bond_distance
_geom_bond_publ_flag
N1 C13 1.471(2) ?
N1 C8 1.4739(18) y
N1 C17 1.4795(18) ?
N2 C18 1.147(2) ?
O1 C19 1.2151(18) ?
C1 C2 1.392(2) ?
C1 C6 1.396(2) ?
C1 C10 1.5385(19) y
C2 C3 1.396(2) ?
C2 H2A 0.9500 ?
C3 C4 1.386(2) ?
C3 H3A 0.9500 ?
C4 C5 1.400(2) ?
C4 H4A 0.9500 ?
C5 C6 1.388(2) ?
C5 H5A 0.9500 ?
C6 C7 1.5158(19) y
C7 C12 1.516(2) y
C7 C8 1.5777(19) y
C7 H7A 1.0000 ?
C8 C18 1.503(2) y
C8 C9 1.565(2) y
C9 C10 1.5623(19) y
C9 H9A 0.9900 ?
C9 H9B 0.9900 ?
C10 C19 1.525(2) y
C10 C11 1.525(2) y
C11 C12 1.322(2) y
C11 H11A 0.9500 ?
C12 H12A 0.9500 ?
C13 C14 1.518(2) ?
C13 H13A 0.9900 ?
C13 H13B 0.9900 ?
C14 C15 1.522(2) ?
C14 H14A 0.9900 ?
C14 H14B 0.9900 ?
C15 C16 1.526(2) ?
C15 H15A 0.9900 ?
C15 H15B 0.9900 ?
C16 C17 1.522(2) ?
C16 H16A 0.9900 ?
C16 H16B 0.9900 ?
C17 H17A 0.9900 ?
C17 H17B 0.9900 ?
C19 C20 1.505(2) ?
C20 H20A 0.9800 ?
C20 H20B 0.9800 ?
C20 H20C 0.9800 ?

loop_
_geom_torsion_atom_site_label_1
_geom_torsion_atom_site_label_2
_geom_torsion_atom_site_label_3
_geom_torsion_atom_site_label_4
_geom_torsion
C6 C1 C2 C3 -0.5(2)
C10 C1 C2 C3 177.61(13)
C1 C2 C3 C4 -0.8(2)
C2 C3 C4 C5 1.0(2)
C3 C4 C5 C6 0.0(2)
C4 C5 C6 C1 -1.3(2)
C4 C5 C6 C7 178.88(12)
C2 C1 C6 C5 1.5(2)
C10 C1 C6 C5 -176.85(12)
C2 C1 C6 C7 -178.62(12)
C10 C1 C6 C7 3.02(15)
C5 C6 C7 C12 -130.26(14)
C1 C6 C7 C12 49.88(15)
C5 C6 C7 C8 116.82(14)
C1 C6 C7 C8 -63.05(14)
C13 N1 C8 C18 68.57(15)
C17 N1 C8 C18 -55.77(15)
C13 N1 C8 C9 -170.45(11)
C17 N1 C8 C9 65.22(14)
C13 N1 C8 C7 -51.05(15)
C17 N1 C8 C7 -175.39(11)
C6 C7 C8 N1 -65.26(14)
C12 C7 C8 N1 179.72(11)
C6 C7 C8 C18 173.51(12)
C12 C7 C8 C18 58.49(14)
C6 C7 C8 C9 55.69(14)
C12 C7 C8 C9 -59.33(14)
N1 C8 C9 C10 126.82(12)
C18 C8 C9 C10 -111.94(13)
C7 C8 C9 C10 4.33(15)
C2 C1 C10 C19 1.08(19)
C6 C1 C10 C19 179.30(12)
C2 C1 C10 C11 127.00(14)
C6 C1 C10 C11 -54.78(14)
C2 C1 C10 C9 -119.50(15)
C6 C1 C10 C9 58.72(14)
C8 C9 C10 C19 179.61(12)
C8 C9 C10 C11 52.71(15)
C8 C9 C10 C1 -60.99(14)
C19 C10 C11 C12 176.97(13)
C1 C10 C11 C12 54.08(16)
C9 C10 C11 C12 -58.03(16)
C10 C11 C12 C7 -0.41(18)
C6 C7 C12 C11 -52.48(16)
C8 C7 C12 C11 61.20(16)
C8 N1 C13 C14 171.92(12)
C17 N1 C13 C14 -62.16(15)
N1 C13 C14 C15 58.72(18)
C13 C14 C15 C16 -52.25(19)
C14 C15 C16 C17 50.80(18)
C13 N1 C17 C16 62.15(15)
C8 N1 C17 C16 -170.33(12)
C15 C16 C17 N1 -57.00(16)
C11 C10 C19 O1 140.96(14)
C1 C10 C19 O1 -97.69(16)
C9 C10 C19 O1 18.59(19)
C11 C10 C19 C20 -40.53(18)
C1 C10 C19 C20 80.82(15)
C9 C10 C19 C20 -162.90(13)

loop_
_cod_related_entry_id
_cod_related_entry_database
_cod_related_entry_code
1 ChemSpider 21178757
